data_1515519
loop_
_publ_author_name
'Xia, Hai'
'Liu, Danqing'
'Song, Kesheng'
'Miao, Qian'

_publ_section_title
;
 Vapochromic and semiconducting solids of a bifunctional hydrocarbon
;
_journal_issue 12
_journal_name_full 'Chemical Science'
_journal_page_first 2402
_journal_paper_doi 10.1039/c1sc00494h
_journal_volume 2
_journal_year 2011
_chemical_formula_moiety 3(C32H20),(C8H10)
_chemical_formula_sum 'C104 H70'
_chemical_formula_weight 1319.67
_chemical_name_common
;anti-5,5'-(1,2-ethenediylidene)bis-5H-
dibenzo(a,d)cycloheptene and m-xylene
;
_chemical_name_systematic
;
anti-5,5'-(1,2-ethenediylidene)bis-5H-dibenzo[a,d]cycloheptene and m-xylene
;
_space_group_IT_number 148
_symmetry_cell_setting trigonal
_symmetry_space_group_name_Hall '-R 3'
_symmetry_space_group_name_H-M 'R -3 :H'
_atom_sites_solution_hydrogens geom
_atom_sites_solution_primary direct
_atom_sites_solution_secondary difmap
_audit_creation_method SHELXL-97
_cell_angle_alpha 90.00
_cell_angle_beta 90.00
_cell_angle_gamma 120.00
_cell_formula_units_Z 3
_cell_length_a 22.054(4)
_cell_length_b 22.054(4)
_cell_length_c 13.223(3)
_cell_measurement_reflns_used 74
_cell_measurement_temperature 296(2)
_cell_measurement_theta_max 15
_cell_measurement_theta_min 15
_cell_volume 5569.7(19)
_computing_cell_refinement 'BRUKER KAPPA APEXII DUO DIFFRACTOMETER'
_computing_data_collection 'BRUKER KAPPA APEXII DUO DIFFRACTOMETER'
_computing_data_reduction 'BRUKER KAPPA APEXII DUO DIFFRACTOMETER'
_computing_molecular_graphics 'SIEMENS SHELXTL'
_computing_publication_material 'SIEMENS SHELXTL'
_computing_structure_refinement 'SHELXL-97 (Sheldrick, 2008)'
_computing_structure_solution 'SHELXS-97 (Sheldrick, 2008)'
_diffrn_ambient_temperature 296(2)
_diffrn_measured_fraction_theta_full 0.999
_diffrn_measured_fraction_theta_max 0.999
_diffrn_measurement_device_type 'BRUKER KAPPA APEXII DUO DIFFRACTOMETER'
_diffrn_measurement_method 'PHI & OMEGA SCAN'
_diffrn_radiation_monochromator graphite
_diffrn_radiation_source 'fine-focus sealed tube'
_diffrn_radiation_type MoK\a
_diffrn_radiation_wavelength 0.71073
_diffrn_reflns_av_R_equivalents 0.0924
_diffrn_reflns_av_sigmaI/netI 0.0797
_diffrn_reflns_limit_h_max 21
_diffrn_reflns_limit_h_min -26
_diffrn_reflns_limit_k_max 25
_diffrn_reflns_limit_k_min -23
_diffrn_reflns_limit_l_max 15
_diffrn_reflns_limit_l_min -15
_diffrn_reflns_number 8977
_diffrn_reflns_theta_full 25.25
_diffrn_reflns_theta_max 25.25
_diffrn_reflns_theta_min 1.85
_exptl_absorpt_coefficient_mu 0.067
_exptl_absorpt_correction_T_max 0.7456
_exptl_absorpt_correction_T_min 0.6010
_exptl_absorpt_correction_type multi-scan
_exptl_crystal_colour yellow
_exptl_crystal_density_diffrn 1.180
_exptl_crystal_density_method 'not measured'
_exptl_crystal_description block
_exptl_crystal_F_000 2082
_exptl_crystal_size_max 0.50
_exptl_crystal_size_mid 0.40
_exptl_crystal_size_min 0.30
_refine_diff_density_max 0.388
_refine_diff_density_min -0.154
_refine_diff_density_rms 0.042
_refine_ls_extinction_method none
_refine_ls_goodness_of_fit_ref 1.012
_refine_ls_hydrogen_treatment riding
_refine_ls_matrix_type full
_refine_ls_number_parameters 163
_refine_ls_number_reflns 2239
_refine_ls_number_restraints 15
_refine_ls_restrained_S_all 1.131
_refine_ls_R_factor_all 0.1128
_refine_ls_R_factor_gt 0.0586
_refine_ls_shift/su_max 0.005
_refine_ls_shift/su_mean 0.000
_refine_ls_structure_factor_coef Fsqd
_refine_ls_weighting_details 'calc w=1/[\s^2^(Fo^2^)+(0.1134P)^2^+1.1955P] where P=(Fo^2^+2Fc^2^)/3'
_refine_ls_weighting_scheme calc
_refine_ls_wR_factor_gt 0.1718
_refine_ls_wR_factor_ref 0.2087
_reflns_number_gt 1269
_reflns_number_total 2239
_reflns_threshold_expression >2sigma(I)
_cod_data_source_file c1sc00494h.txt
_cod_data_source_block anti-cumulene_from_m-xylene
_cod_depositor_comments
;
The following automatic conversions were performed:

'_symmetry_cell_setting' value 'Trigonal' changed to 'trigonal'
according to
/usr/data/users/saulius/automatic-downloads/retrospective/RSC/lib/dictionaries/cif_core.dic
dictionary named 'cif_core.dic' version 2.4.2 from 2011-04-26.

Automatic conversion script
Id: cif_fix_values 2281 2013-09-26 08:29:07Z andrius 
;
_cod_original_cell_volume 5570(2)
_cod_original_sg_symbol_H-M R-3
_cod_original_formula_sum C104H70
_cod_database_code 1515519

loop_
_symmetry_equiv_pos_as_xyz
'x, y, z'
'-y, x-y, z'
'-x+y, -x, z'
'x+2/3, y+1/3, z+1/3'
'-y+2/3, x-y+1/3, z+1/3'
'-x+y+2/3, -x+1/3, z+1/3'
'x+1/3, y+2/3, z+2/3'
'-y+1/3, x-y+2/3, z+2/3'
'-x+y+1/3, -x+2/3, z+2/3'
'-x, -y, -z'
'y, -x+y, -z'
'x-y, x, -z'
'-x+2/3, -y+1/3, -z+1/3'
'y+2/3, -x+y+1/3, -z+1/3'
'x-y+2/3, x+1/3, -z+1/3'
'-x+1/3, -y+2/3, -z+2/3'
'y+1/3, -x+y+2/3, -z+2/3'
'x-y+1/3, x+2/3, -z+2/3'

loop_
_atom_site_label
_atom_site_type_symbol
_atom_site_fract_x
_atom_site_fract_y
_atom_site_fract_z
_atom_site_U_iso_or_equiv
_atom_site_adp_type
_atom_site_occupancy
_atom_site_symmetry_multiplicity
_atom_site_calc_flag
_atom_site_refinement_flags
C1 C 0.50391(15) 0.49159(15) 0.04403(18) 0.0515(8) Uani 1 1 d .
C2 C 0.51016(13) 0.47518(14) 0.13967(18) 0.0456(7) Uani 1 1 d .
C3 C 0.51965(15) 0.52609(16) 0.22064(19) 0.0513(8) Uani 1 1 d .
C4 C 0.56212(19) 0.59731(18) 0.1996(3) 0.0690(10) Uani 1 1 d .
H4A H 0.5833 0.6113 0.1365 0.083 Uiso 1 1 calc R
C5 C 0.5731(2) 0.6475(2) 0.2719(3) 0.0924(13) Uani 1 1 d .
H5A H 0.6013 0.6948 0.2566 0.111 Uiso 1 1 calc R
C6 C 0.5430(3) 0.6281(3) 0.3645(3) 0.1038(15) Uani 1 1 d .
H6A H 0.5518 0.6618 0.4135 0.125 Uiso 1 1 calc R
C7 C 0.4995(2) 0.5585(3) 0.3856(3) 0.0874(12) Uani 1 1 d .
H7A H 0.4774 0.5458 0.4482 0.105 Uiso 1 1 calc R
C8 C 0.48737(18) 0.50610(18) 0.3153(2) 0.0620(9) Uani 1 1 d .
C9 C 0.4406(2) 0.4334(2) 0.3459(2) 0.0781(11) Uani 1 1 d .
H9A H 0.4062 0.4265 0.3926 0.094 Uiso 1 1 calc R
C10 C 0.4406(2) 0.3753(2) 0.3155(2) 0.0759(11) Uani 1 1 d .
H10A H 0.4065 0.3338 0.3448 0.091 Uiso 1 1 calc R
C11 C 0.48613(16) 0.36820(16) 0.2437(2) 0.0576(9) Uani 1 1 d .
C12 C 0.4978(2) 0.31151(18) 0.2564(3) 0.0758(11) Uani 1 1 d .
H12A H 0.4773 0.2815 0.3110 0.091 Uiso 1 1 calc R
C13 C 0.5386(2) 0.2992(2) 0.1909(3) 0.0874(12) Uani 1 1 d .
H13A H 0.5466 0.2623 0.2027 0.105 Uiso 1 1 calc R
C14 C 0.5674(2) 0.3411(2) 0.1084(3) 0.0806(11) Uani 1 1 d .
H14A H 0.5938 0.3320 0.0625 0.097 Uiso 1 1 calc R
C15 C 0.55683(18) 0.39723(17) 0.0936(2) 0.0650(9) Uani 1 1 d .
H15A H 0.5766 0.4254 0.0371 0.078 Uiso 1 1 calc R
C16 C 0.51769(15) 0.41323(15) 0.16038(18) 0.0490(8) Uani 1 1 d .
C17 C 0.5991(5) 0.3104(7) -0.1677(11) 0.279(7) Uani 1 1 d DU
C18 C 0.5238(5) 0.2844(13) -0.1531(18) 0.201(9) Uani 0.33 1 d PDU

loop_
_atom_site_aniso_label
_atom_site_aniso_U_11
_atom_site_aniso_U_22
_atom_site_aniso_U_33
_atom_site_aniso_U_23
_atom_site_aniso_U_13
_atom_site_aniso_U_12
C1 0.0460(18) 0.0506(19) 0.0482(13) 0.0053(12) -0.0008(12) 0.0169(15)
C2 0.0396(16) 0.0462(17) 0.0429(13) 0.0068(11) -0.0012(11) 0.0153(14)
C3 0.0521(19) 0.055(2) 0.0505(15) 0.0031(13) -0.0085(13) 0.0295(16)
C4 0.077(3) 0.055(2) 0.076(2) 0.0034(17) -0.0097(17) 0.034(2)
C5 0.115(4) 0.056(2) 0.111(3) -0.012(2) -0.023(3) 0.046(2)
C6 0.154(5) 0.092(4) 0.094(3) -0.029(3) -0.024(3) 0.082(4)
C7 0.118(4) 0.105(3) 0.068(2) -0.010(2) 0.002(2) 0.076(3)
C8 0.073(2) 0.074(2) 0.0497(16) -0.0016(15) -0.0039(14) 0.045(2)
C9 0.078(3) 0.094(3) 0.0568(18) 0.0120(18) 0.0210(17) 0.039(2)
C10 0.077(3) 0.066(2) 0.0612(19) 0.0172(17) 0.0136(17) 0.017(2)
C11 0.061(2) 0.0462(19) 0.0507(15) 0.0051(13) -0.0067(14) 0.0158(16)
C12 0.089(3) 0.050(2) 0.073(2) 0.0129(16) -0.0089(19) 0.023(2)
C13 0.101(3) 0.065(3) 0.104(3) 0.003(2) -0.011(2) 0.047(2)
C14 0.087(3) 0.070(3) 0.095(3) -0.003(2) 0.004(2) 0.048(2)
C15 0.065(2) 0.059(2) 0.0647(18) 0.0037(15) 0.0022(15) 0.0261(18)
C16 0.0454(18) 0.0444(17) 0.0447(13) 0.0001(12) -0.0082(12) 0.0131(14)
C17 0.327(9) 0.341(12) 0.079(3) -0.007(4) -0.004(9) 0.101(8)
C18 0.180(12) 0.237(13) 0.155(12) 0.001(9) -0.030(9) 0.079(9)

loop_
_atom_type_symbol
_atom_type_description
_atom_type_scat_dispersion_real
_atom_type_scat_dispersion_imag
_atom_type_scat_source
C C 0.0033 0.0016 'International Tables Vol C Tables 4.2.6.8 and 6.1.1.4'
H H 0.0000 0.0000 'International Tables Vol C Tables 4.2.6.8 and 6.1.1.4'

loop_
_geom_angle_atom_site_label_1
_geom_angle_atom_site_label_2
_geom_angle_atom_site_label_3
_geom_angle
_geom_angle_site_symmetry_1
_geom_angle_site_symmetry_3
C1 C1 C2 176.9(4) 10_665 .
C1 C2 C16 119.8(3) . .
C1 C2 C3 118.0(3) . .
C16 C2 C3 121.6(2) . .
C4 C3 C8 118.8(3) . .
C4 C3 C2 117.9(3) . .
C8 C3 C2 123.3(3) . .
C5 C4 C3 120.8(3) . .
C6 C5 C4 120.4(4) . .
C5 C6 C7 119.7(4) . .
C6 C7 C8 121.7(4) . .
C3 C8 C7 118.5(3) . .
C3 C8 C9 124.2(3) . .
C7 C8 C9 117.3(3) . .
C10 C9 C8 128.8(3) . .
C9 C10 C11 129.1(3) . .
C12 C11 C16 118.3(3) . .
C12 C11 C10 117.6(3) . .
C16 C11 C10 124.2(3) . .
C13 C12 C11 122.0(3) . .
C14 C13 C12 120.0(4) . .
C13 C14 C15 119.3(4) . .
C14 C15 C16 122.6(3) . .
C15 C16 C11 117.7(3) . .
C15 C16 C2 119.0(2) . .
C11 C16 C2 123.3(3) . .
C17 C17 C17 119.96(10) 17_554 18_544
C17 C17 C18 120.0(7) 17_554 .
C17 C17 C18 119.1(7) 18_544 .

loop_
_geom_bond_atom_site_label_1
_geom_bond_atom_site_label_2
_geom_bond_distance
_geom_bond_site_symmetry_2
C1 C1 1.260(5) 10_665
C1 C2 1.341(3) .
C2 C16 1.482(4) .
C2 C3 1.489(4) .
C3 C4 1.397(4) .
C3 C8 1.398(4) .
C4 C5 1.389(5) .
C5 C6 1.357(6) .
C6 C7 1.372(6) .
C7 C8 1.401(5) .
C8 C9 1.465(5) .
C9 C10 1.343(5) .
C10 C11 1.447(5) .
C11 C12 1.407(5) .
C11 C16 1.411(4) .
C12 C13 1.369(5) .
C13 C14 1.364(5) .
C14 C15 1.382(5) .
C15 C16 1.397(4) .
C17 C17 1.312(9) 17_554
C17 C17 1.312(9) 18_544
C17 C18 1.473(9) .
